data_7012839
loop_
_publ_author_name
'Iwatsuki, Satoshi'
'Kashiwamura, Shinsaku'
'Kashiwabara, Kazuo'
'Suzuki, Takayoshi'
'Takagi, Hideo D.'

_publ_section_title
;
 Syntheses, crystal structures and isomerization kinetics of a series
 of [Co(dtc)~2~{P(OMe)~3-n~Ph~n~}~2~]^+^ (n = 0--2) complexes
 (dtc^-^ = N,N-dimethyldithiocarbamate): role of \s-donicity, \p-acidity,
 and cone angle of the P-ligands in the trans influence and trans effect
;
_journal_coden_ASTM DTARAF
_journal_issue 11
_journal_name_full 'Dalton Transactions'
_journal_page_first 2280
_journal_page_last 2292
_journal_paper_doi 10.1039/b301712e
_journal_year 2003
_chemical_formula_moiety 'C12 H30 Co N2 O6 P2 S4 1+, B F4 1-'
_chemical_formula_sum 'C12 H30 B Co F4 N2 O6 P2 S4'
_chemical_formula_weight 634.30
_chemical_name_common cis-[Co(dtc)~2~(P(OMe)~3~)~2~]BF~4~
_chemical_name_systematic
; 
cis-Bis(N,N-dimethyldithiocarbamato)bis(trimethylphosphite)cobalt(III)
Tetrafluoroborate
;
_space_group_IT_number 14
_symmetry_cell_setting monoclinic
_symmetry_space_group_name_Hall '-P 2yn'
_symmetry_space_group_name_H-M 'P 1 21/n 1'
_atom_sites_solution_hydrogens geom
_atom_sites_solution_primary direct
_atom_sites_solution_secondary difmap
_audit_creation_method SHELXL-97
_cell_angle_alpha 90.00
_cell_angle_beta 95.56(2)
_cell_angle_gamma 90.00
_cell_formula_units_Z 4
_cell_length_a 7.323(4)
_cell_length_b 13.349(3)
_cell_length_c 26.733(3)
_cell_measurement_reflns_used 23
_cell_measurement_temperature 296(2)
_cell_measurement_theta_max 15.0
_cell_measurement_theta_min 14.8
_cell_volume 2601.0(16)
_computing_cell_refinement 'MSC/AFC Diffractometer Control'
_computing_data_collection 'MSC/AFC Diffractometer Control'
_computing_data_reduction 'teXsan ver. 1. 11'
_computing_molecular_graphics 'ORTEP in teXsan'
_computing_publication_material 'SHELXL-97 (Sheldrick, 1997)'
_computing_structure_refinement 'SHELXL-97 (Sheldrick, 1997)'
_computing_structure_solution 'SHELXS-86 (Sheldrick, 1990)'
_diffrn_ambient_temperature 296(2)
_diffrn_measured_fraction_theta_full 0.999
_diffrn_measured_fraction_theta_max 0.999
_diffrn_measurement_device_type 'Rigaku AFC5R'
_diffrn_measurement_method \w
_diffrn_radiation_monochromator graphite
_diffrn_radiation_source 'rotating anode'
_diffrn_radiation_type 'Mo K\a'
_diffrn_radiation_wavelength 0.71069
_diffrn_reflns_av_R_equivalents 0.0412
_diffrn_reflns_av_sigmaI/netI 0.1276
_diffrn_reflns_limit_h_max 0
_diffrn_reflns_limit_h_min -10
_diffrn_reflns_limit_k_max 18
_diffrn_reflns_limit_k_min 0
_diffrn_reflns_limit_l_max 37
_diffrn_reflns_limit_l_min -37
_diffrn_reflns_number 8124
_diffrn_reflns_theta_full 30.00
_diffrn_reflns_theta_max 30.00
_diffrn_reflns_theta_min 2.76
_diffrn_standards_decay_% 1.98
_diffrn_standards_interval_count 150
_diffrn_standards_number 3
_exptl_absorpt_coefficient_mu 1.163
_exptl_absorpt_correction_T_max 0.837
_exptl_absorpt_correction_T_min 0.718
_exptl_absorpt_correction_type integration
_exptl_absorpt_process_details 'Coppens numerical'
_exptl_crystal_colour red
_exptl_crystal_density_diffrn 1.620
_exptl_crystal_density_method 'not measured'
_exptl_crystal_description column
_exptl_crystal_F_000 1304
_exptl_crystal_size_max 0.30
_exptl_crystal_size_mid 0.22
_exptl_crystal_size_min 0.20
_refine_diff_density_max 0.550
_refine_diff_density_min -0.611
_refine_diff_density_rms 0.098
_refine_ls_extinction_method none
_refine_ls_goodness_of_fit_ref 1.008
_refine_ls_hydrogen_treatment constr
_refine_ls_matrix_type full
_refine_ls_number_parameters 289
_refine_ls_number_reflns 7587
_refine_ls_number_restraints 0
_refine_ls_restrained_S_all 1.008
_refine_ls_R_factor_all 0.1679
_refine_ls_R_factor_gt 0.0436
_refine_ls_shift/su_max 0.002
_refine_ls_shift/su_mean 0.000
_refine_ls_structure_factor_coef Fsqd
_refine_ls_weighting_details 'calc w=1/[\s^2^(Fo^2^)+(0.0500P)^2^+0.0000P] where P=(Fo^2^+2Fc^2^)/3'
_refine_ls_weighting_scheme calc
_refine_ls_wR_factor_gt 0.1072
_refine_ls_wR_factor_ref 0.1343
_reflns_number_gt 3441
_reflns_number_total 7587
_reflns_threshold_expression 'I > 2\s(I)'
_cod_data_source_file b301712e.txt
_cod_data_source_block cisPOMe3
_cod_original_cell_volume 2600.9(15)
_cod_database_code 7012839

loop_
_symmetry_equiv_pos_as_xyz
'x, y, z'
'-x+1/2, y+1/2, -z+1/2'
'-x, -y, -z'
'x-1/2, -y-1/2, z-1/2'

loop_
_atom_site_label
_atom_site_type_symbol
_atom_site_fract_x
_atom_site_fract_y
_atom_site_fract_z
_atom_site_U_iso_or_equiv
_atom_site_adp_type
_atom_site_occupancy
_atom_site_symmetry_multiplicity
_atom_site_calc_flag
_atom_site_refinement_flags
_atom_site_disorder_assembly
_atom_site_disorder_group
Co Co 0.81356(7) 0.78859(4) 0.894933(17) 0.03091(12) Uani 1 1 d . . .
S1 S 1.10445(13) 0.73120(8) 0.91398(4) 0.0388(2) Uani 1 1 d . . .
S2 S 0.80571(13) 0.71023(8) 0.97105(4) 0.0401(2) Uani 1 1 d . . .
S3 S 0.53427(14) 0.85887(8) 0.90006(4) 0.0406(2) Uani 1 1 d . . .
S4 S 0.87823(14) 0.93889(8) 0.93455(4) 0.0422(2) Uani 1 1 d . . .
P1 P 0.69743(14) 0.65223(7) 0.85816(4) 0.0355(2) Uani 1 1 d . . .
P2 P 0.87978(14) 0.86628(7) 0.82638(4) 0.0361(2) Uani 1 1 d . . .
F1 F 1.1630(7) 0.7942(3) 0.60898(13) 0.1291(18) Uani 1 1 d . . .
F2 F 1.2799(5) 0.8472(2) 0.68389(12) 0.0944(11) Uani 1 1 d . . .
F3 F 1.1770(7) 0.6919(3) 0.67505(15) 0.1223(15) Uani 1 1 d . . .
F4 F 1.4233(6) 0.7298(4) 0.64174(18) 0.1375(17) Uani 1 1 d . . .
O1 O 0.5985(4) 0.6553(2) 0.80277(10) 0.0502(7) Uani 1 1 d . . .
O2 O 0.5513(4) 0.6052(2) 0.89069(11) 0.0519(8) Uani 1 1 d . . .
O3 O 0.8299(4) 0.5596(2) 0.85284(12) 0.0547(8) Uani 1 1 d . . .
O4 O 0.8709(5) 0.7965(2) 0.77855(10) 0.0545(8) Uani 1 1 d . . .
O5 O 1.0813(4) 0.9091(2) 0.83472(11) 0.0509(7) Uani 1 1 d . . .
O6 O 0.7530(4) 0.9555(2) 0.80458(11) 0.0496(7) Uani 1 1 d . . .
N1 N 1.1387(5) 0.6401(3) 1.00467(12) 0.0466(8) Uani 1 1 d . . .
N2 N 0.5639(5) 1.0419(3) 0.94170(13) 0.0496(9) Uani 1 1 d . . .
C1 C 1.0327(5) 0.6865(3) 0.96889(14) 0.0367(8) Uani 1 1 d . . .
C2 C 1.3303(6) 0.6162(4) 0.99897(18) 0.0592(12) Uani 1 1 d . . .
H2A H 1.4053 0.6349 1.0290 0.073 Uiso 1 1 calc R . .
H2B H 1.3694 0.6524 0.9709 0.073 Uiso 1 1 calc R . .
H2C H 1.3422 0.5456 0.9933 0.073 Uiso 1 1 calc R . .
C3 C 1.0671(7) 0.6078(4) 1.05119(16) 0.0666(14) Uani 1 1 d . . .
H3A H 0.9610 0.6471 1.0567 0.080 Uiso 1 1 calc R . .
H3B H 1.1595 0.6169 1.0788 0.080 Uiso 1 1 calc R . .
H3C H 1.0336 0.5384 1.0486 0.080 Uiso 1 1 calc R . .
C4 C 0.6467(5) 0.9599(3) 0.92839(14) 0.0384(9) Uani 1 1 d . . .
C5 C 0.3637(7) 1.0523(4) 0.93378(18) 0.0611(13) Uani 1 1 d . . .
H5A H 0.3233 1.0990 0.9577 0.074 Uiso 1 1 calc R . .
H5B H 0.3075 0.9883 0.9381 0.074 Uiso 1 1 calc R . .
H5C H 0.3295 1.0763 0.9003 0.074 Uiso 1 1 calc R . .
C6 C 0.6690(8) 1.1279(3) 0.9619(2) 0.0712(15) Uani 1 1 d . . .
H6A H 0.7670 1.1054 0.9857 0.086 Uiso 1 1 calc R . .
H6B H 0.5901 1.1720 0.9783 0.086 Uiso 1 1 calc R . .
H6C H 0.7191 1.1630 0.9350 0.086 Uiso 1 1 calc R . .
C11 C 0.9637(7) 0.5571(4) 0.8166(2) 0.0716(15) Uani 1 1 d . . .
H11A H 1.0217 0.4926 0.8173 0.085 Uiso 1 1 calc R . .
H11B H 1.0546 0.6079 0.8247 0.085 Uiso 1 1 calc R . .
H11C H 0.9037 0.5693 0.7836 0.085 Uiso 1 1 calc R . .
C17 C 0.4535(7) 0.5135(3) 0.87421(19) 0.0649(14) Uani 1 1 d . . .
H17A H 0.3606 0.4995 0.8962 0.078 Uiso 1 1 calc R . .
H17B H 0.5385 0.4587 0.8751 0.078 Uiso 1 1 calc R . .
H17C H 0.3973 0.5223 0.8405 0.078 Uiso 1 1 calc R . .
C23 C 0.4463(6) 0.7214(4) 0.78947(18) 0.0611(13) Uani 1 1 d . . .
H23A H 0.4908 0.7883 0.7858 0.074 Uiso 1 1 calc R . .
H23B H 0.3644 0.7201 0.8154 0.074 Uiso 1 1 calc R . .
H23C H 0.3820 0.6998 0.7583 0.074 Uiso 1 1 calc R . .
C31 C 0.7679(8) 1.0587(3) 0.81938(19) 0.0693(15) Uani 1 1 d . . .
H31A H 0.8944 1.0750 0.8285 0.085 Uiso 1 1 calc R . .
H31B H 0.6989 1.0698 0.8476 0.085 Uiso 1 1 calc R . .
H31C H 0.7203 1.1004 0.7919 0.085 Uiso 1 1 calc R . .
C37 C 1.1749(6) 0.9560(4) 0.79571(18) 0.0623(13) Uani 1 1 d . . .
H37A H 1.2987 0.9713 0.8085 0.077 Uiso 1 1 calc R . .
H37B H 1.1122 1.0166 0.7851 0.077 Uiso 1 1 calc R . .
H37C H 1.1757 0.9112 0.7677 0.077 Uiso 1 1 calc R . .
C43 C 0.8330(8) 0.8247(4) 0.72672(17) 0.0693(15) Uani 1 1 d . . .
H43A H 0.8610 0.8944 0.7229 0.086 Uiso 1 1 calc R . .
H43B H 0.7056 0.8134 0.7162 0.086 Uiso 1 1 calc R . .
H43C H 0.9070 0.7853 0.7065 0.086 Uiso 1 1 calc R . .
B1 B 1.2602(9) 0.7672(4) 0.6510(2) 0.0619(15) Uani 1 1 d . . .

loop_
_atom_site_aniso_label
_atom_site_aniso_U_11
_atom_site_aniso_U_22
_atom_site_aniso_U_33
_atom_site_aniso_U_23
_atom_site_aniso_U_13
_atom_site_aniso_U_12
Co 0.0312(2) 0.0278(2) 0.0333(2) 0.0001(2) 0.00139(18) -0.0013(2)
S1 0.0324(5) 0.0437(5) 0.0400(5) 0.0030(4) 0.0020(4) 0.0000(4)
S2 0.0379(5) 0.0442(5) 0.0383(5) 0.0052(4) 0.0046(4) -0.0012(5)
S3 0.0339(5) 0.0370(5) 0.0503(6) -0.0062(4) 0.0006(4) 0.0010(4)
S4 0.0430(5) 0.0364(5) 0.0462(5) -0.0068(4) -0.0008(4) -0.0073(4)
P1 0.0376(5) 0.0288(5) 0.0395(5) -0.0018(4) 0.0005(4) -0.0012(4)
P2 0.0411(5) 0.0284(5) 0.0384(5) 0.0028(4) 0.0023(4) -0.0017(4)
F1 0.204(5) 0.083(2) 0.086(2) -0.012(2) -0.057(3) 0.051(3)
F2 0.133(3) 0.0500(18) 0.094(2) -0.0150(16) -0.018(2) -0.0024(19)
F3 0.182(5) 0.066(2) 0.124(3) 0.002(2) 0.041(3) -0.032(3)
F4 0.108(3) 0.132(4) 0.175(4) 0.003(3) 0.030(3) 0.049(3)
O1 0.0562(19) 0.0472(18) 0.0446(16) -0.0038(13) -0.0082(14) 0.0009(14)
O2 0.0597(19) 0.0455(17) 0.0512(17) -0.0068(14) 0.0094(14) -0.0211(15)
O3 0.0553(18) 0.0348(15) 0.073(2) -0.0072(14) 0.0029(16) 0.0099(14)
O4 0.087(2) 0.0368(15) 0.0410(15) -0.0016(12) 0.0152(15) -0.0038(16)
O5 0.0424(16) 0.0563(18) 0.0539(17) 0.0167(15) 0.0032(13) -0.0108(14)
O6 0.0549(18) 0.0339(15) 0.0581(18) 0.0095(13) -0.0032(14) 0.0066(14)
N1 0.050(2) 0.045(2) 0.0432(19) 0.0043(16) -0.0034(15) 0.0087(17)
N2 0.069(3) 0.0359(18) 0.0442(19) -0.0058(15) 0.0065(18) 0.0104(18)
C1 0.039(2) 0.0327(19) 0.037(2) -0.0010(15) -0.0031(16) 0.0000(16)
C2 0.053(3) 0.058(3) 0.064(3) -0.004(2) -0.007(2) 0.019(2)
C3 0.077(4) 0.074(3) 0.047(3) 0.019(2) 0.000(2) 0.005(3)
C4 0.048(2) 0.0315(19) 0.0351(19) -0.0007(15) 0.0014(17) 0.0004(17)
C5 0.070(3) 0.053(3) 0.062(3) 0.005(2) 0.012(2) 0.030(3)
C6 0.105(5) 0.034(2) 0.074(3) -0.014(2) 0.007(3) -0.001(3)
C11 0.063(3) 0.068(3) 0.082(4) -0.028(3) 0.002(3) 0.020(3)
C17 0.066(3) 0.049(3) 0.077(3) -0.003(2) -0.003(3) -0.028(3)
C23 0.059(3) 0.058(3) 0.062(3) -0.002(2) -0.019(2) 0.006(3)
C31 0.112(5) 0.033(2) 0.063(3) 0.005(2) 0.011(3) 0.021(3)
C37 0.052(3) 0.069(3) 0.068(3) 0.021(3) 0.011(2) -0.013(3)
C43 0.101(4) 0.064(3) 0.044(3) -0.004(2) 0.011(3) -0.015(3)
B1 0.076(4) 0.043(3) 0.066(4) -0.001(3) 0.000(3) 0.010(3)

loop_
_atom_type_symbol
_atom_type_description
_atom_type_scat_dispersion_real
_atom_type_scat_dispersion_imag
_atom_type_scat_source
Co Co 0.3494 0.9721 'International Tables Vol C Tables 4.2.6.8 and 6.1.1.4'
S S 0.1246 0.1234 'International Tables Vol C Tables 4.2.6.8 and 6.1.1.4'
P P 0.1023 0.0942 'International Tables Vol C Tables 4.2.6.8 and 6.1.1.4'
F F 0.0171 0.0103 'International Tables Vol C Tables 4.2.6.8 and 6.1.1.4'
O O 0.0106 0.0060 'International Tables Vol C Tables 4.2.6.8 and 6.1.1.4'
N N 0.0061 0.0033 'International Tables Vol C Tables 4.2.6.8 and 6.1.1.4'
C C 0.0033 0.0016 'International Tables Vol C Tables 4.2.6.8 and 6.1.1.4'
B B 0.0013 0.0007 'International Tables Vol C Tables 4.2.6.8 and 6.1.1.4'
H H 0.0000 0.0000 'International Tables Vol C Tables 4.2.6.8 and 6.1.1.4'

loop_
_geom_angle_atom_site_label_1
_geom_angle_atom_site_label_2
_geom_angle_atom_site_label_3
_geom_angle
_geom_angle_site_symmetry_1
_geom_angle_site_symmetry_3
_geom_angle_publ_flag
P2 Co P1 97.16(4) . . ?
P2 Co S3 97.37(5) . . ?
P1 Co S3 93.30(5) . . ?
P2 Co S1 93.90(5) . . ?
P1 Co S1 97.73(5) . . ?
S3 Co S1 163.13(4) . . ?
P2 Co S2 168.63(4) . . ?
P1 Co S2 88.70(4) . . ?
S3 Co S2 91.99(5) . . ?
S1 Co S2 75.59(4) . . ?
P2 Co S4 85.42(4) . . ?
P1 Co S4 169.21(5) . . ?
S3 Co S4 75.96(4) . . ?
S1 Co S4 92.53(4) . . ?
S2 Co S4 90.63(4) . . ?
C1 S1 Co 87.19(14) . . ?
C1 S2 Co 86.92(13) . . ?
C4 S3 Co 87.41(14) . . ?
C4 S4 Co 86.60(13) . . ?
O2 P1 O1 104.64(17) . . ?
O2 P1 O3 101.11(17) . . ?
O1 P1 O3 99.48(17) . . ?
O2 P1 Co 109.72(11) . . ?
O1 P1 Co 121.20(12) . . ?
O3 P1 Co 118.15(13) . . ?
O4 P2 O5 107.00(18) . . ?
O4 P2 O6 99.71(16) . . ?
O5 P2 O6 106.64(17) . . ?
O4 P2 Co 113.68(12) . . ?
O5 P2 Co 109.36(11) . . ?
O6 P2 Co 119.44(13) . . ?
C23 O1 P1 121.3(3) . . ?
C17 O2 P1 120.4(3) . . ?
C11 O3 P1 122.5(3) . . ?
C43 O4 P2 128.0(3) . . ?
C37 O5 P2 123.9(3) . . ?
C31 O6 P2 126.4(3) . . ?
C1 N1 C3 121.2(4) . . ?
C1 N1 C2 121.9(4) . . ?
C3 N1 C2 116.9(4) . . ?
C4 N2 C6 121.0(4) . . ?
C4 N2 C5 121.3(4) . . ?
C6 N2 C5 117.7(4) . . ?
N1 C1 S2 124.7(3) . . ?
N1 C1 S1 125.0(3) . . ?
S2 C1 S1 110.3(2) . . ?
N1 C2 H2A 109.5 . . ?
N1 C2 H2B 109.5 . . ?
H2A C2 H2B 109.5 . . ?
N1 C2 H2C 109.5 . . ?
H2A C2 H2C 109.5 . . ?
H2B C2 H2C 109.5 . . ?
N1 C3 H3A 109.5 . . ?
N1 C3 H3B 109.5 . . ?
H3A C3 H3B 109.5 . . ?
N1 C3 H3C 109.5 . . ?
H3A C3 H3C 109.5 . . ?
H3B C3 H3C 109.5 . . ?
N2 C4 S4 126.0(3) . . ?
N2 C4 S3 123.9(3) . . ?
S4 C4 S3 110.0(2) . . ?
N2 C5 H5A 109.5 . . ?
N2 C5 H5B 109.5 . . ?
H5A C5 H5B 109.5 . . ?
N2 C5 H5C 109.5 . . ?
H5A C5 H5C 109.5 . . ?
H5B C5 H5C 109.5 . . ?
N2 C6 H6A 109.5 . . ?
N2 C6 H6B 109.5 . . ?
H6A C6 H6B 109.5 . . ?
N2 C6 H6C 109.5 . . ?
H6A C6 H6C 109.5 . . ?
H6B C6 H6C 109.5 . . ?
O3 C11 H11A 109.5 . . ?
O3 C11 H11B 109.5 . . ?
H11A C11 H11B 109.5 . . ?
O3 C11 H11C 109.5 . . ?
H11A C11 H11C 109.5 . . ?
H11B C11 H11C 109.5 . . ?
O2 C17 H17A 109.5 . . ?
O2 C17 H17B 109.5 . . ?
H17A C17 H17B 109.5 . . ?
O2 C17 H17C 109.5 . . ?
H17A C17 H17C 109.5 . . ?
H17B C17 H17C 109.5 . . ?
O1 C23 H23A 109.5 . . ?
O1 C23 H23B 109.5 . . ?
H23A C23 H23B 109.5 . . ?
O1 C23 H23C 109.5 . . ?
H23A C23 H23C 109.5 . . ?
H23B C23 H23C 109.5 . . ?
O6 C31 H31A 109.5 . . ?
O6 C31 H31B 109.5 . . ?
H31A C31 H31B 109.5 . . ?
O6 C31 H31C 109.5 . . ?
H31A C31 H31C 109.5 . . ?
H31B C31 H31C 109.5 . . ?
O5 C37 H37A 109.5 . . ?
O5 C37 H37B 109.5 . . ?
H37A C37 H37B 109.5 . . ?
O5 C37 H37C 109.5 . . ?
H37A C37 H37C 109.5 . . ?
H37B C37 H37C 109.5 . . ?
O4 C43 H43A 109.5 . . ?
O4 C43 H43B 109.5 . . ?
H43A C43 H43B 109.5 . . ?
O4 C43 H43C 109.5 . . ?
H43A C43 H43C 109.5 . . ?
H43B C43 H43C 109.5 . . ?
F1 B1 F4 111.1(6) . . ?
F1 B1 F3 111.9(6) . . ?
F4 B1 F3 105.0(5) . . ?
F1 B1 F2 110.1(4) . . ?
F4 B1 F2 111.5(6) . . ?
F3 B1 F2 107.1(5) . . ?

loop_
_geom_bond_atom_site_label_1
_geom_bond_atom_site_label_2
_geom_bond_distance
_geom_bond_site_symmetry_2
_geom_bond_publ_flag
Co P2 2.2003(11) . ?
Co P1 2.2003(11) . ?
Co S3 2.2663(15) . ?
Co S1 2.2745(15) . ?
Co S2 2.2937(11) . ?
Co S4 2.2965(11) . ?
S1 C1 1.714(4) . ?
S2 C1 1.699(4) . ?
S3 C4 1.717(4) . ?
S4 C4 1.711(4) . ?
P1 O2 1.574(3) . ?
P1 O1 1.585(3) . ?
P1 O3 1.587(3) . ?
P2 O4 1.578(3) . ?
P2 O5 1.578(3) . ?
P2 O6 1.586(3) . ?
F1 B1 1.322(7) . ?
F2 B1 1.381(6) . ?
F3 B1 1.368(7) . ?
F4 B1 1.340(7) . ?
O1 C23 1.439(5) . ?
O2 C17 1.464(5) . ?
O3 C11 1.444(5) . ?
O4 C43 1.437(5) . ?
O5 C37 1.445(5) . ?
O6 C31 1.435(5) . ?
N1 C1 1.325(5) . ?
N1 C3 1.461(5) . ?
N1 C2 1.461(5) . ?
N2 C4 1.317(5) . ?
N2 C6 1.456(6) . ?
N2 C5 1.467(6) . ?
C2 H2A 0.9600 . ?
C2 H2B 0.9600 . ?
C2 H2C 0.9600 . ?
C3 H3A 0.9600 . ?
C3 H3B 0.9600 . ?
C3 H3C 0.9600 . ?
C5 H5A 0.9600 . ?
C5 H5B 0.9600 . ?
C5 H5C 0.9600 . ?
C6 H6A 0.9600 . ?
C6 H6B 0.9600 . ?
C6 H6C 0.9600 . ?
C11 H11A 0.9600 . ?
C11 H11B 0.9600 . ?
C11 H11C 0.9600 . ?
C17 H17A 0.9600 . ?
C17 H17B 0.9600 . ?
C17 H17C 0.9600 . ?
C23 H23A 0.9600 . ?
C23 H23B 0.9600 . ?
C23 H23C 0.9600 . ?
C31 H31A 0.9600 . ?
C31 H31B 0.9600 . ?
C31 H31C 0.9600 . ?
C37 H37A 0.9600 . ?
C37 H37B 0.9600 . ?
C37 H37C 0.9600 . ?
C43 H43A 0.9600 . ?
C43 H43B 0.9600 . ?
C43 H43C 0.9600 . ?

loop_
_geom_torsion_atom_site_label_1
_geom_torsion_atom_site_label_2
_geom_torsion_atom_site_label_3
_geom_torsion_atom_site_label_4
_geom_torsion
_geom_torsion_site_symmetry_1
_geom_torsion_site_symmetry_2
_geom_torsion_site_symmetry_3
_geom_torsion_site_symmetry_4
_geom_torsion_publ_flag
P2 Co S1 C1 174.32(13) . . . . ?
P1 Co S1 C1 -87.91(13) . . . . ?
S3 Co S1 C1 42.4(2) . . . . ?
S2 Co S1 C1 -1.26(13) . . . . ?
S4 Co S1 C1 88.74(13) . . . . ?
P2 Co S2 C1 -21.7(3) . . . . ?
P1 Co S2 C1 99.59(13) . . . . ?
S3 Co S2 C1 -167.16(13) . . . . ?
S1 Co S2 C1 1.27(13) . . . . ?
S4 Co S2 C1 -91.18(13) . . . . ?
P2 Co S3 C4 -82.35(13) . . . . ?
P1 Co S3 C4 179.99(13) . . . . ?
S1 Co S3 C4 49.2(2) . . . . ?
S2 Co S3 C4 91.18(13) . . . . ?
S4 Co S3 C4 1.02(13) . . . . ?
P2 Co S4 C4 97.76(13) . . . . ?
P1 Co S4 C4 -6.5(3) . . . . ?
S3 Co S4 C4 -1.03(13) . . . . ?
S1 Co S4 C4 -168.53(13) . . . . ?
S2 Co S4 C4 -92.92(13) . . . . ?
P2 Co P1 O2 -151.76(14) . . . . ?
S3 Co P1 O2 -53.90(14) . . . . ?
S1 Co P1 O2 113.29(14) . . . . ?
S2 Co P1 O2 38.02(14) . . . . ?
S4 Co P1 O2 -48.6(3) . . . . ?
P2 Co P1 O1 -29.70(15) . . . . ?
S3 Co P1 O1 68.16(15) . . . . ?
S1 Co P1 O1 -124.64(15) . . . . ?
S2 Co P1 O1 160.08(15) . . . . ?
S4 Co P1 O1 73.5(3) . . . . ?
P2 Co P1 O3 93.16(15) . . . . ?
S3 Co P1 O3 -168.98(15) . . . . ?
S1 Co P1 O3 -1.79(15) . . . . ?
S2 Co P1 O3 -77.06(15) . . . . ?
S4 Co P1 O3 -163.6(2) . . . . ?
P1 Co P2 O4 -13.36(15) . . . . ?
S3 Co P2 O4 -107.65(15) . . . . ?
S1 Co P2 O4 84.94(15) . . . . ?
S2 Co P2 O4 107.2(3) . . . . ?
S4 Co P2 O4 177.17(15) . . . . ?
P1 Co P2 O5 -132.87(13) . . . . ?
S3 Co P2 O5 132.84(13) . . . . ?
S1 Co P2 O5 -34.57(14) . . . . ?
S2 Co P2 O5 -12.3(3) . . . . ?
S4 Co P2 O5 57.66(13) . . . . ?
P1 Co P2 O6 103.97(14) . . . . ?
S3 Co P2 O6 9.69(14) . . . . ?
S1 Co P2 O6 -157.73(14) . . . . ?
S2 Co P2 O6 -135.5(2) . . . . ?
S4 Co P2 O6 -65.49(14) . . . . ?
O2 P1 O1 C23 68.5(4) . . . . ?
O3 P1 O1 C23 172.8(3) . . . . ?
Co P1 O1 C23 -55.9(4) . . . . ?
O1 P1 O2 C17 48.4(4) . . . . ?
O3 P1 O2 C17 -54.6(4) . . . . ?
Co P1 O2 C17 179.9(3) . . . . ?
O2 P1 O3 C11 165.4(3) . . . . ?
O1 P1 O3 C11 58.3(4) . . . . ?
Co P1 O3 C11 -74.9(4) . . . . ?
O5 P2 O4 C43 -86.4(4) . . . . ?
O6 P2 O4 C43 24.5(4) . . . . ?
Co P2 O4 C43 152.8(4) . . . . ?
O4 P2 O5 C37 50.3(4) . . . . ?
O6 P2 O5 C37 -55.7(4) . . . . ?
Co P2 O5 C37 173.9(3) . . . . ?
O4 P2 O6 C31 -149.9(4) . . . . ?
O5 P2 O6 C31 -38.7(4) . . . . ?
Co P2 O6 C31 85.8(4) . . . . ?
C3 N1 C1 S2 -2.3(6) . . . . ?
C2 N1 C1 S2 175.9(3) . . . . ?
C3 N1 C1 S1 177.6(3) . . . . ?
C2 N1 C1 S1 -4.2(6) . . . . ?
Co S2 C1 N1 178.2(3) . . . . ?
Co S2 C1 S1 -1.74(18) . . . . ?
Co S1 C1 N1 -178.1(3) . . . . ?
Co S1 C1 S2 1.76(18) . . . . ?
C6 N2 C4 S4 2.8(6) . . . . ?
C5 N2 C4 S4 178.9(3) . . . . ?
C6 N2 C4 S3 -175.0(3) . . . . ?
C5 N2 C4 S3 1.1(6) . . . . ?
Co S4 C4 N2 -176.7(4) . . . . ?
Co S4 C4 S3 1.40(18) . . . . ?
Co S3 C4 N2 176.7(3) . . . . ?
Co S3 C4 S4 -1.42(18) . . . . ?
